data_4035787
loop_
_publ_author_name
'Yang, Ren-Yin'
'Sun, Jing'
'Sun, Qiu'
'Yan, Chao-Guo'

_publ_section_title
;
 Selective Synthesis of 3-(9 H-Carbazol-2-yl)indolin-2-ones and
 Spiro[tetrahydrocarbazole-3,3'-oxindoles] via a HOTf Catalyzed
 Three-Component Reaction.
;
_journal_issue 11
_journal_name_full 'The Journal of organic chemistry'
_journal_page_first 5909
_journal_page_last 5919
_journal_paper_doi 10.1021/acs.joc.8b00196
_journal_volume 83
_journal_year 2018
_chemical_formula_moiety 'C33 H27 Cl N2 O'
_chemical_formula_sum 'C33 H27 Cl N2 O'
_chemical_formula_weight 503.01
_space_group_crystal_system tetragonal
_space_group_IT_number 82
_space_group_name_Hall 'I -4'
_space_group_name_H-M_alt 'I -4'
_atom_sites_solution_hydrogens geom
_audit_creation_method SHELXL-2014/7
_cell_angle_alpha 90
_cell_angle_beta 90
_cell_angle_gamma 90
_cell_formula_units_Z 8
_cell_length_a 19.7225(7)
_cell_length_b 19.7225(7)
_cell_length_c 15.4255(6)
_cell_measurement_reflns_used 9946
_cell_measurement_temperature 296(2)
_cell_measurement_theta_max 24.27
_cell_measurement_theta_min 2.64
_cell_volume 6000.2(4)
_computing_structure_refinement 'SHELXL-2014/7 (Sheldrick, 2014)'
_diffrn_ambient_temperature 296(2)
_diffrn_measured_fraction_theta_full 0.997
_diffrn_measured_fraction_theta_max 0.994
_diffrn_measurement_device_type 'CCD area detector'
_diffrn_measurement_method 'phi and omega scans'
_diffrn_radiation_source 'fine-focus sealed tube'
_diffrn_radiation_type MoK\a
_diffrn_radiation_wavelength 0.71073
_diffrn_reflns_av_R_equivalents 0.0412
_diffrn_reflns_av_unetI/netI 0.0428
_diffrn_reflns_Laue_measured_fraction_full 0.997
_diffrn_reflns_Laue_measured_fraction_max 0.994
_diffrn_reflns_limit_h_max 25
_diffrn_reflns_limit_h_min -25
_diffrn_reflns_limit_k_max 25
_diffrn_reflns_limit_k_min -25
_diffrn_reflns_limit_l_max 20
_diffrn_reflns_limit_l_min -20
_diffrn_reflns_number 31399
_diffrn_reflns_point_group_measured_fraction_full 0.998
_diffrn_reflns_point_group_measured_fraction_max 0.994
_diffrn_reflns_theta_full 25.242
_diffrn_reflns_theta_max 27.526
_diffrn_reflns_theta_min 2.641
_exptl_absorpt_coefficient_mu 0.153
_exptl_absorpt_correction_T_max 0.970
_exptl_absorpt_correction_T_min 0.961
_exptl_absorpt_correction_type multi-scan
_exptl_absorpt_process_details sadabs
_exptl_crystal_colour colorless
_exptl_crystal_density_diffrn 1.114
_exptl_crystal_description block
_exptl_crystal_F_000 2112
_exptl_crystal_size_max 0.260
_exptl_crystal_size_mid 0.240
_exptl_crystal_size_min 0.200
_refine_diff_density_max 0.149
_refine_diff_density_min -0.200
_refine_diff_density_rms 0.040
_refine_ls_abs_structure_details
;
 Flack x determined using 1795 quotients [(I+)-(I-)]/[(I+)+(I-)]
 (Parsons, Flack and Wagner, Acta Cryst. B69 (2013) 249-259).
;
_refine_ls_abs_structure_Flack 0.02(2)
_refine_ls_extinction_method none
_refine_ls_goodness_of_fit_ref 1.050
_refine_ls_hydrogen_treatment constr
_refine_ls_matrix_type full
_refine_ls_number_parameters 336
_refine_ls_number_reflns 6885
_refine_ls_number_restraints 0
_refine_ls_restrained_S_all 1.050
_refine_ls_R_factor_all 0.0824
_refine_ls_R_factor_gt 0.0516
_refine_ls_shift/su_max 0.000
_refine_ls_shift/su_mean 0.000
_refine_ls_structure_factor_coef Fsqd
_refine_ls_weighting_details 'w=1/[\s^2^(Fo^2^)+(0.0788P)^2^] where P=(Fo^2^+2Fc^2^)/3'
_refine_ls_weighting_scheme calc
_refine_ls_wR_factor_gt 0.1218
_refine_ls_wR_factor_ref 0.1351
_reflns_Friedel_coverage 0.924
_reflns_Friedel_fraction_full 0.998
_reflns_Friedel_fraction_max 0.993
_reflns_number_gt 4811
_reflns_number_total 6885
_reflns_threshold_expression 'I > 2\s(I)'
_cod_data_source_file jo8b00196_si_002.cif
_cod_data_source_block 6k
_cod_original_cell_volume 6000.2(5)
_cod_database_code 4035787
_shelx_shelxl_version_number 2014/7
_shelx_space_group_comment
;
The symmetry employed for this shelxl refinement is uniquely defined
by the following loop, which should always be used as a source of
symmetry information in preference to the above space-group names.
They are only intended as comments.
;
_shelx_estimated_absorpt_t_min 0.961
_shelx_estimated_absorpt_t_max 0.970

loop_
_space_group_symop_operation_xyz
'x, y, z'
'-x, -y, z'
'y, -x, -z'
'-y, x, -z'
'x+1/2, y+1/2, z+1/2'
'-x+1/2, -y+1/2, z+1/2'
'y+1/2, -x+1/2, -z+1/2'
'-y+1/2, x+1/2, -z+1/2'

loop_
_atom_site_label
_atom_site_type_symbol
_atom_site_fract_x
_atom_site_fract_y
_atom_site_fract_z
_atom_site_U_iso_or_equiv
_atom_site_adp_type
_atom_site_occupancy
_atom_site_site_symmetry_order
_atom_site_calc_flag
_atom_site_refinement_flags_posn
_atom_site_refinement_flags_adp
C1 C 0.23368(19) 0.3685(2) 0.2466(2) 0.0629(9) Uani 1 1 d . .
H1A H 0.2217 0.3236 0.2281 0.094 Uiso 1 1 calc R U
H1B H 0.2751 0.3820 0.2188 0.094 Uiso 1 1 calc R U
H1C H 0.1981 0.3995 0.2313 0.094 Uiso 1 1 calc R U
C2 C 0.30489(15) 0.38365(15) 0.3791(2) 0.0448(7) Uani 1 1 d . .
C3 C 0.36781(16) 0.39431(17) 0.3431(3) 0.0557(9) Uani 1 1 d . .
H3 H 0.3742 0.3942 0.2833 0.067 Uiso 1 1 calc R U
C4 C 0.42047(16) 0.40510(18) 0.3988(3) 0.0589(9) Uani 1 1 d . .
H4 H 0.4637 0.4112 0.3760 0.071 Uiso 1 1 calc R U
C5 C 0.41231(16) 0.40736(17) 0.4873(3) 0.0587(9) Uani 1 1 d . .
H5 H 0.4497 0.4148 0.5228 0.070 Uiso 1 1 calc R U
C6 C 0.34881(15) 0.39867(16) 0.5240(2) 0.0517(8) Uani 1 1 d . .
H6 H 0.3431 0.4004 0.5838 0.062 Uiso 1 1 calc R U
C7 C 0.29371(14) 0.38722(14) 0.4694(2) 0.0421(7) Uani 1 1 d . .
C8 C 0.22258(14) 0.37534(14) 0.4833(2) 0.0393(6) Uani 1 1 d . .
C9 C 0.19394(14) 0.36361(14) 0.4037(2) 0.0405(7) Uani 1 1 d . .
C10 C 0.21639(18) 0.49602(17) 0.6026(3) 0.0594(9) Uani 1 1 d . .
H10 H 0.2112 0.5071 0.5444 0.071 Uiso 1 1 calc R U
C11 C 0.2352(2) 0.5456(2) 0.6610(3) 0.0684(11) Uani 1 1 d . .
H11 H 0.2428 0.5897 0.6421 0.082 Uiso 1 1 calc R U
C12 C 0.24253(19) 0.5296(2) 0.7459(3) 0.0706(12) Uani 1 1 d . .
C13 C 0.2326(2) 0.4657(3) 0.7755(3) 0.0809(13) Uani 1 1 d . .
H13 H 0.2385 0.4555 0.8339 0.097 Uiso 1 1 calc R U
C14 C 0.2135(2) 0.4157(2) 0.7170(3) 0.0696(10) Uani 1 1 d . .
H14 H 0.2061 0.3718 0.7367 0.084 Uiso 1 1 calc R U
C15 C 0.20516(15) 0.43016(16) 0.6293(2) 0.0474(7) Uani 1 1 d . .
C16 C 0.18379(16) 0.37490(16) 0.5668(2) 0.0445(7) Uani 1 1 d . .
H16 H 0.1912 0.3310 0.5950 0.053 Uiso 1 1 calc R U
C17 C 0.10758(15) 0.38120(16) 0.54509(19) 0.0435(7) Uani 1 1 d . .
H17A H 0.0811 0.3736 0.5972 0.052 Uiso 1 1 calc R U
H17B H 0.0981 0.4267 0.5246 0.052 Uiso 1 1 calc R U
C18 C 0.08419(14) 0.40408(17) 0.33863(19) 0.0424(7) Uani 1 1 d . .
C19 C 0.12155(14) 0.34611(14) 0.38648(19) 0.0397(7) Uani 1 1 d . .
C20 C 0.11009(15) 0.28724(16) 0.3245(2) 0.0478(8) Uani 1 1 d . .
C21 C 0.1321(2) 0.22136(19) 0.3273(3) 0.0690(10) Uani 1 1 d . .
H21 H 0.1601 0.2065 0.3719 0.083 Uiso 1 1 calc R U
C22 C 0.1119(2) 0.1772(2) 0.2621(4) 0.0893(15) Uani 1 1 d . .
H22 H 0.1274 0.1327 0.2618 0.107 Uiso 1 1 calc R U
C23 C 0.0681(2) 0.1997(3) 0.1968(4) 0.0870(15) Uani 1 1 d . .
H23 H 0.0541 0.1695 0.1540 0.104 Uiso 1 1 calc R U
C24 C 0.0455(2) 0.2649(2) 0.1949(3) 0.0729(12) Uani 1 1 d . .
H24 H 0.0159 0.2793 0.1516 0.087 Uiso 1 1 calc R U
C25 C 0.06728(15) 0.30911(18) 0.2583(2) 0.0508(8) Uani 1 1 d . .
C26 C 0.08660(15) 0.33026(15) 0.4761(2) 0.0424(7) Uani 1 1 d . .
H26 H 0.1045 0.2863 0.4949 0.051 Uiso 1 1 calc R U
C27 C 0.01023(15) 0.32172(15) 0.4702(2) 0.0440(7) Uani 1 1 d . .
C28 C -0.01890(18) 0.25793(17) 0.4728(2) 0.0552(8) Uani 1 1 d . .
H28 H 0.0089 0.2199 0.4745 0.066 Uiso 1 1 calc R U
C29 C -0.08849(19) 0.2497(2) 0.4729(3) 0.0659(10) Uani 1 1 d . .
H29 H -0.1063 0.2060 0.4740 0.079 Uiso 1 1 calc R U
C30 C -0.13195(18) 0.3038(2) 0.4715(3) 0.0639(10) Uani 1 1 d . .
C31 C -0.2078(2) 0.2942(3) 0.4729(4) 0.0990(16) Uani 1 1 d . .
H31A H -0.2289 0.3289 0.4387 0.148 Uiso 1 1 calc R U
H31B H -0.2238 0.2970 0.5315 0.148 Uiso 1 1 calc R U
H31C H -0.2189 0.2505 0.4493 0.148 Uiso 1 1 calc R U
C32 C -0.10279(18) 0.3675(2) 0.4666(3) 0.0690(11) Uani 1 1 d . .
H32 H -0.1308 0.4053 0.4634 0.083 Uiso 1 1 calc R U
C33 C -0.03362(16) 0.37658(17) 0.4664(2) 0.0547(8) Uani 1 1 d . .
H33 H -0.0160 0.4203 0.4636 0.066 Uiso 1 1 calc R U
Cl1 Cl 0.26742(7) 0.59329(8) 0.81893(9) 0.1106(6) Uani 1 1 d . .
N1 N 0.24296(12) 0.36900(13) 0.33950(16) 0.0453(6) Uani 1 1 d . .
N2 N 0.05436(13) 0.37733(15) 0.26879(17) 0.0520(7) Uani 1 1 d . .
H2 H 0.0295 0.4004 0.2338 0.062 Uiso 1 1 calc R U
O1 O 0.08350(11) 0.46352(11) 0.36099(15) 0.0499(5) Uani 1 1 d . .

loop_
_atom_site_aniso_label
_atom_site_aniso_U_11
_atom_site_aniso_U_22
_atom_site_aniso_U_33
_atom_site_aniso_U_23
_atom_site_aniso_U_13
_atom_site_aniso_U_12
C1 0.057(2) 0.094(3) 0.0371(19) -0.0025(18) 0.0034(16) -0.0070(18)
C2 0.0424(16) 0.0448(16) 0.0471(19) 0.0014(14) -0.0008(14) 0.0066(13)
C3 0.0494(19) 0.058(2) 0.059(2) -0.0045(17) 0.0139(17) 0.0049(15)
C4 0.0342(16) 0.067(2) 0.076(3) -0.0083(19) 0.0025(17) 0.0019(14)
C5 0.0425(18) 0.056(2) 0.077(3) -0.0034(18) -0.0140(17) 0.0042(14)
C6 0.0479(18) 0.0552(19) 0.052(2) 0.0041(16) -0.0085(16) 0.0018(14)
C7 0.0436(16) 0.0376(15) 0.0452(18) 0.0025(13) -0.0037(14) 0.0054(12)
C8 0.0400(15) 0.0410(15) 0.0368(17) 0.0017(13) -0.0059(12) 0.0043(12)
C9 0.0428(15) 0.0425(15) 0.0362(16) 0.0016(13) 0.0003(13) 0.0031(12)
C10 0.069(2) 0.059(2) 0.050(2) -0.0030(17) -0.0054(17) 0.0007(17)
C11 0.067(2) 0.065(2) 0.073(3) -0.013(2) 0.005(2) -0.0107(18)
C12 0.057(2) 0.102(3) 0.054(3) -0.035(2) 0.0159(18) -0.019(2)
C13 0.090(3) 0.113(4) 0.040(2) -0.010(2) 0.004(2) -0.021(3)
C14 0.087(3) 0.082(3) 0.041(2) 0.0018(19) -0.0023(19) -0.009(2)
C15 0.0435(16) 0.059(2) 0.0397(18) -0.0002(15) -0.0004(13) 0.0023(14)
C16 0.0492(16) 0.0458(16) 0.0384(17) 0.0053(13) -0.0001(14) 0.0043(13)
C17 0.0458(16) 0.0501(17) 0.0346(17) 0.0016(13) 0.0018(13) 0.0022(13)
C18 0.0346(15) 0.059(2) 0.0331(16) 0.0063(14) 0.0028(12) 0.0004(13)
C19 0.0420(15) 0.0451(16) 0.0319(15) 0.0002(12) 0.0013(12) 0.0020(13)
C20 0.0422(16) 0.0551(19) 0.046(2) -0.0082(15) 0.0009(14) -0.0028(13)
C21 0.067(2) 0.062(2) 0.078(3) -0.016(2) 0.002(2) 0.0074(18)
C22 0.090(3) 0.069(3) 0.109(4) -0.036(3) 0.012(3) 0.010(2)
C23 0.074(3) 0.100(4) 0.087(4) -0.049(3) 0.010(3) -0.016(2)
C24 0.056(2) 0.104(3) 0.058(3) -0.032(2) -0.0057(18) -0.001(2)
C25 0.0396(17) 0.072(2) 0.0408(19) -0.0079(16) 0.0046(14) -0.0058(15)
C26 0.0440(15) 0.0443(15) 0.0389(17) 0.0045(13) -0.0016(13) 0.0005(12)
C27 0.0427(16) 0.0550(18) 0.0342(17) 0.0044(13) 0.0023(13) -0.0065(14)
C28 0.062(2) 0.0546(19) 0.049(2) 0.0046(16) 0.0006(16) -0.0067(15)
C29 0.065(2) 0.074(2) 0.059(2) 0.0011(19) 0.0030(19) -0.028(2)
C30 0.0496(19) 0.091(3) 0.051(2) -0.001(2) 0.0063(17) -0.015(2)
C31 0.054(2) 0.151(4) 0.092(4) 0.004(3) 0.012(2) -0.026(3)
C32 0.050(2) 0.085(3) 0.072(3) 0.000(2) 0.0069(19) 0.0038(18)
C33 0.0478(19) 0.0543(19) 0.062(2) 0.0002(16) 0.0093(16) -0.0028(15)
Cl1 0.1029(9) 0.1451(12) 0.0840(9) -0.0661(8) 0.0356(7) -0.0484(8)
N1 0.0416(14) 0.0575(15) 0.0369(14) -0.0020(11) -0.0007(11) 0.0030(11)
N2 0.0459(15) 0.0718(19) 0.0384(15) 0.0054(13) -0.0082(12) 0.0050(13)
O1 0.0576(13) 0.0420(12) 0.0503(14) 0.0083(10) 0.0034(10) 0.0032(9)

loop_
_atom_type_symbol
_atom_type_description
_atom_type_scat_dispersion_real
_atom_type_scat_dispersion_imag
_atom_type_scat_source
C C 0.0033 0.0016 'International Tables Vol C Tables 4.2.6.8 and 6.1.1.4'
H H 0.0000 0.0000 'International Tables Vol C Tables 4.2.6.8 and 6.1.1.4'
N N 0.0061 0.0033 'International Tables Vol C Tables 4.2.6.8 and 6.1.1.4'
O O 0.0106 0.0060 'International Tables Vol C Tables 4.2.6.8 and 6.1.1.4'
Cl Cl 0.1484 0.1585 'International Tables Vol C Tables 4.2.6.8 and 6.1.1.4'

loop_
_geom_angle_atom_site_label_1
_geom_angle_atom_site_label_2
_geom_angle_atom_site_label_3
_geom_angle
N1 C1 H1A 109.5
N1 C1 H1B 109.5
H1A C1 H1B 109.5
N1 C1 H1C 109.5
H1A C1 H1C 109.5
H1B C1 H1C 109.5
C3 C2 N1 130.0(3)
C3 C2 C7 122.2(3)
N1 C2 C7 107.8(3)
C4 C3 C2 117.1(3)
C4 C3 H3 121.5
C2 C3 H3 121.5
C3 C4 C5 122.8(3)
C3 C4 H4 118.6
C5 C4 H4 118.6
C4 C5 C6 120.5(3)
C4 C5 H5 119.7
C6 C5 H5 119.7
C5 C6 C7 118.5(3)
C5 C6 H6 120.7
C7 C6 H6 120.7
C6 C7 C2 118.9(3)
C6 C7 C8 134.1(3)
C2 C7 C8 107.0(3)
C9 C8 C7 107.2(3)
C9 C8 C16 124.0(2)
C7 C8 C16 128.9(3)
C8 C9 N1 109.8(2)
C8 C9 C19 126.3(3)
N1 C9 C19 123.8(3)
C11 C10 C15 121.0(4)
C11 C10 H10 119.5
C15 C10 H10 119.5
C12 C11 C10 119.6(4)
C12 C11 H11 120.2
C10 C11 H11 120.2
C13 C12 C11 121.8(4)
C13 C12 Cl1 119.3(4)
C11 C12 Cl1 118.9(4)
C12 C13 C14 118.7(4)
C12 C13 H13 120.7
C14 C13 H13 120.7
C13 C14 C15 121.2(4)
C13 C14 H14 119.4
C15 C14 H14 119.4
C10 C15 C14 117.6(3)
C10 C15 C16 122.1(3)
C14 C15 C16 120.3(3)
C8 C16 C15 113.6(3)
C8 C16 C17 108.1(2)
C15 C16 C17 110.5(2)
C8 C16 H16 108.1
C15 C16 H16 108.1
C17 C16 H16 108.1
C26 C17 C16 111.3(2)
C26 C17 H17A 109.4
C16 C17 H17A 109.4
C26 C17 H17B 109.4
C16 C17 H17B 109.4
H17A C17 H17B 108.0
O1 C18 N2 127.0(3)
O1 C18 C19 125.4(3)
N2 C18 C19 107.6(3)
C9 C19 C20 115.5(2)
C9 C19 C18 111.7(2)
C20 C19 C18 101.2(2)
C9 C19 C26 108.0(2)
C20 C19 C26 109.6(2)
C18 C19 C26 110.9(2)
C21 C20 C25 120.5(3)
C21 C20 C19 131.1(3)
C25 C20 C19 108.3(3)
C20 C21 C22 118.8(4)
C20 C21 H21 120.6
C22 C21 H21 120.6
C21 C22 C23 120.0(4)
C21 C22 H22 120.0
C23 C22 H22 120.0
C24 C23 C22 121.2(4)
C24 C23 H23 119.4
C22 C23 H23 119.4
C23 C24 C25 118.6(4)
C23 C24 H24 120.7
C25 C24 H24 120.7
N2 C25 C24 130.0(3)
N2 C25 C20 109.1(3)
C24 C25 C20 120.9(4)
C27 C26 C17 112.6(2)
C27 C26 C19 113.8(2)
C17 C26 C19 111.3(2)
C27 C26 H26 106.1
C17 C26 H26 106.1
C19 C26 H26 106.1
C28 C27 C33 116.9(3)
C28 C27 C26 120.7(3)
C33 C27 C26 122.3(3)
C29 C28 C27 121.3(3)
C29 C28 H28 119.4
C27 C28 H28 119.4
C30 C29 C28 122.0(3)
C30 C29 H29 119.0
C28 C29 H29 119.0
C29 C30 C32 116.6(3)
C29 C30 C31 121.5(4)
C32 C30 C31 121.8(4)
C30 C31 H31A 109.5
C30 C31 H31B 109.5
H31A C31 H31B 109.5
C30 C31 H31C 109.5
H31A C31 H31C 109.5
H31B C31 H31C 109.5
C33 C32 C30 122.0(4)
C33 C32 H32 119.0
C30 C32 H32 119.0
C32 C33 C27 121.1(3)
C32 C33 H33 119.4
C27 C33 H33 119.4
C9 N1 C2 108.2(2)
C9 N1 C1 128.2(3)
C2 N1 C1 123.1(3)
C18 N2 C25 113.5(3)
C18 N2 H2 123.2
C25 N2 H2 123.2

loop_
_geom_bond_atom_site_label_1
_geom_bond_atom_site_label_2
_geom_bond_distance
C1 N1 1.444(4)
C1 H1A 0.9600
C1 H1B 0.9600
C1 H1C 0.9600
C2 C3 1.376(5)
C2 N1 1.396(4)
C2 C7 1.412(5)
C3 C4 1.365(5)
C3 H3 0.9300
C4 C5 1.376(6)
C4 H4 0.9300
C5 C6 1.385(5)
C5 H5 0.9300
C6 C7 1.394(4)
C6 H6 0.9300
C7 C8 1.438(4)
C8 C9 1.372(4)
C8 C16 1.498(4)
C9 N1 1.388(4)
C9 C19 1.493(4)
C10 C11 1.380(5)
C10 C15 1.380(5)
C10 H10 0.9300
C11 C12 1.355(6)
C11 H11 0.9300
C12 C13 1.355(6)
C12 Cl1 1.757(4)
C13 C14 1.389(6)
C13 H13 0.9300
C14 C15 1.392(5)
C14 H14 0.9300
C15 C16 1.515(5)
C16 C17 1.545(4)
C16 H16 0.9800
C17 C26 1.521(4)
C17 H17A 0.9700
C17 H17B 0.9700
C18 O1 1.222(4)
C18 N2 1.336(4)
C18 C19 1.548(4)
C19 C20 1.521(4)
C19 C26 1.576(4)
C20 C21 1.371(5)
C20 C25 1.394(5)
C21 C22 1.389(6)
C21 H21 0.9300
C22 C23 1.399(7)
C22 H22 0.9300
C23 C24 1.362(7)
C23 H23 0.9300
C24 C25 1.379(5)
C24 H24 0.9300
C25 N2 1.379(4)
C26 C27 1.518(4)
C26 H26 0.9800
C27 C28 1.384(5)
C27 C33 1.386(5)
C28 C29 1.382(5)
C28 H28 0.9300
C29 C30 1.369(6)
C29 H29 0.9300
C30 C32 1.383(6)
C30 C31 1.508(5)
C31 H31A 0.9600
C31 H31B 0.9600
C31 H31C 0.9600
C32 C33 1.376(5)
C32 H32 0.9300
C33 H33 0.9300
N2 H2 0.8600

loop_
_geom_hbond_atom_site_label_D
_geom_hbond_atom_site_label_H
_geom_hbond_atom_site_label_A
_geom_hbond_distance_DH
_geom_hbond_distance_HA
_geom_hbond_distance_DA
_geom_hbond_angle_DHA
_geom_hbond_site_symmetry_A
N2 H2 O1 0.86 1.98 2.795(3) 157.2 7_455
